data_9014428
loop_
_publ_author_name
'Wignacourt, J.'
'Mairesse, G.'
'Barbier, P.'

_publ_section_title
;
 Potassium Diaquatetrabromoindate(III)
;
_journal_issue 3
_journal_name_full 'Acta Crystallographica, Section B'
_journal_page_first 669
_journal_page_last 671
_journal_paper_doi 10.1107/S0567740880004062
_journal_volume 36
_journal_year 1980
_chemical_formula_sum 'Br4 In K O2'
_space_group_IT_number 14
_symmetry_space_group_name_Hall '-P 2ybc'
_symmetry_space_group_name_H-M 'P 1 21/c 1'
_cell_angle_alpha 90
_cell_angle_beta 113.38
_cell_angle_gamma 90
_cell_length_a 6.852
_cell_length_b 11.984
_cell_length_c 6.996
_cell_formula_units_Z 2
_cell_volume 527.304
_database_code_amcsd 0009704
_exptl_crystal_density_diffrn 3.184
_cod_duplicate_entry 1004048
_cod_original_formula_sum 'In Br4 O2 K'
_cod_database_code 9014428
_amcsd_formula_title 'Br4 H4 In K O2'

loop_
_space_group_symop_operation_xyz
x,y,z
x,1/2-y,1/2+z
-x,1/2+y,1/2-z
-x,-y,-z

loop_
_atom_site_label
_atom_site_fract_x
_atom_site_fract_y
_atom_site_fract_z
_atom_site_occupancy
In1 0.00000 0.00000 0.00000 1.00000
Br1 0.79670 0.85202 0.71425 1.00000
Br2 0.65924 0.12370 0.87100 1.00000
O1 0.90820 0.92240 0.24710 1.00000
K1 0.71690 0.09400 0.38620 0.50000

loop_
_cod_related_entry_id
_cod_related_entry_database
_cod_related_entry_code
1 AMCSD 0009704
